data_4517087
loop_
_publ_author_name
'Jaros, Sabina W.'
'Guedes da Silva, M. F\'atima C.'
'Florek, Magdalena'
'Oliveira, M. Concei\,c\~ao'
'Smole\'nski, Piotr'
'Pombeiro, Armando J. L.'
'Kirillov, Alexander M.'

_publ_section_title
;
 Aliphatic Dicarboxylate Directed Assembly of Silver(I)
 1,3,5-Triaza-7-phosphaadamantane Coordination Networks: Topological
 Versatility and Antimicrobial Activity
;
_journal_issue 11
_journal_name_full 'Crystal Growth &amp; Design'
_journal_page_first 5408
_journal_paper_doi 10.1021/cg500557r
_journal_volume 14
_journal_year 2014
_chemical_formula_moiety 'C8 H14 Ag N3 O2 P, H2 O'
_chemical_formula_sum 'C8 H16 Ag N3 O3 P'
_chemical_formula_weight 341.08
_space_group_crystal_system monoclinic
_space_group_IT_number 14
_space_group_name_Hall '-P 2ybc'
_space_group_name_H-M_alt 'P 1 21/c 1'
_atom_sites_solution_hydrogens mixed
_audit_creation_method SHELXL-2013
_cell_angle_alpha 90
_cell_angle_beta 105.110(2)
_cell_angle_gamma 90
_cell_formula_units_Z 4
_cell_length_a 6.8789(3)
_cell_length_b 17.7009(8)
_cell_length_c 11.7679(6)
_cell_measurement_reflns_used 3239
_cell_measurement_temperature 150(2)
_cell_measurement_theta_max 26.04
_cell_measurement_theta_min 2.92
_cell_volume 1383.35(11)
_computing_cell_refinement 'Bruker SAINT'
_computing_data_collection 'Bruker APEX2'
_computing_data_reduction 'Bruker SAINT'
_computing_molecular_graphics 'Ortep-3 for Windows (Farrugia, 1997)'
_computing_publication_material 'WinGX publication routines (Farrugia, 1999)'
_computing_structure_refinement 'SHELXL-2013 (Sheldrick, 2013)'
_computing_structure_solution 'SIR97 (Giacovazzo et al, 1997)'
_diffrn_ambient_temperature 150(2)
_diffrn_measured_fraction_theta_full 0.995
_diffrn_measured_fraction_theta_max 0.995
_diffrn_measurement_device_type 'Bruker APEX-II CCD'
_diffrn_measurement_method '\f and \w scans'
_diffrn_radiation_type MoK\a
_diffrn_radiation_wavelength 0.71069
_diffrn_reflns_av_R_equivalents 0.0430
_diffrn_reflns_av_unetI/netI 0.0428
_diffrn_reflns_Laue_measured_fraction_full 0.995
_diffrn_reflns_Laue_measured_fraction_max 0.995
_diffrn_reflns_limit_h_max 8
_diffrn_reflns_limit_h_min -8
_diffrn_reflns_limit_k_max 21
_diffrn_reflns_limit_k_min -21
_diffrn_reflns_limit_l_max 14
_diffrn_reflns_limit_l_min -14
_diffrn_reflns_number 9951
_diffrn_reflns_point_group_measured_fraction_full 0.995
_diffrn_reflns_point_group_measured_fraction_max 0.995
_diffrn_reflns_theta_full 25.240
_diffrn_reflns_theta_max 25.346
_diffrn_reflns_theta_min 2.917
_exptl_absorpt_coefficient_mu 1.570
_exptl_absorpt_correction_T_max 0.8463
_exptl_absorpt_correction_T_min 0.5518
_exptl_absorpt_correction_type multi-scan
_exptl_absorpt_process_details sadabs
_exptl_crystal_colour colourless
_exptl_crystal_density_diffrn 1.638
_exptl_crystal_description plate
_exptl_crystal_F_000 684
_exptl_crystal_size_max 0.430
_exptl_crystal_size_mid 0.210
_exptl_crystal_size_min 0.110
_platon_squeeze_details
;
 PLATON/SQUEEZE was used to treat one badly disordered water molecule
 in the asymmetric unit. It was removed from the model, but not included 
 in the empirical formula. 
;
_refine_diff_density_max 1.794
_refine_diff_density_min -2.763
_refine_diff_density_rms 0.191
_refine_ls_extinction_method none
_refine_ls_goodness_of_fit_ref 1.154
_refine_ls_hydrogen_treatment mixed
_refine_ls_matrix_type full
_refine_ls_number_parameters 135
_refine_ls_number_reflns 2528
_refine_ls_number_restraints 3
_refine_ls_restrained_S_all 1.153
_refine_ls_R_factor_all 0.0916
_refine_ls_R_factor_gt 0.0817
_refine_ls_shift/su_max 0.000
_refine_ls_shift/su_mean 0.000
_refine_ls_structure_factor_coef Fsqd
_refine_ls_weighting_details 'w=1/[\s^2^(Fo^2^)+(0.0109P)^2^+35.2191P] where P=(Fo^2^+2Fc^2^)/3'
_refine_ls_weighting_scheme calc
_refine_ls_wR_factor_gt 0.1796
_refine_ls_wR_factor_ref 0.1829
_reflns_Friedel_coverage 0.000
_reflns_number_gt 2106
_reflns_number_total 2528
_reflns_threshold_expression 'I > 2\s(I)'
_cod_data_source_file cg500557r_si_002.cif
_cod_data_source_block Compound1
_cod_original_sg_symbol_H-M 'P 21/c'
_cod_database_code 4517087
_shelx_space_group_comment
;
The symmetry employed for this shelxl refinement is uniquely defined
by the following loop, which should always be used as a source of
symmetry information in preference to the above space-group names.
They are only intended as comments.
;
_shelx_estimated_absorpt_t_min 0.552
_shelx_estimated_absorpt_t_max 0.846
_shelxl_version_number 2013-4

loop_
_space_group_symop_operation_xyz
'x, y, z'
'-x, y+1/2, -z+1/2'
'-x, -y, -z'
'x, -y-1/2, z-1/2'

loop_
_atom_site_label
_atom_site_type_symbol
_atom_site_fract_x
_atom_site_fract_y
_atom_site_fract_z
_atom_site_U_iso_or_equiv
_atom_site_adp_type
_atom_site_occupancy
_atom_site_site_symmetry_order
_atom_site_calc_flag
_atom_site_refinement_flags_posn
_atom_site_refinement_flags_adp
C1 C 1.011(2) 0.0804(10) 0.6106(16) 0.0673(19) Uani 1 1 d . .
C11 C 0.5937(15) 0.3147(6) 0.8356(9) 0.028(2) Uani 1 1 d . .
H11A H 0.7141 0.3458 0.8701 0.034 Uiso 1 1 calc R U
H11B H 0.5573 0.3221 0.7492 0.034 Uiso 1 1 calc R U
C12 C 0.3994(14) 0.1756(6) 0.8196(10) 0.030(2) Uani 1 1 d . .
H12A H 0.3552 0.1771 0.7325 0.036 Uiso 1 1 calc R U
H12B H 0.4025 0.1221 0.8442 0.036 Uiso 1 1 calc R U
C13 C 0.6703(15) 0.2164(7) 1.0286(10) 0.034(3) Uani 1 1 d . .
H13A H 0.6790 0.1639 1.0584 0.040 Uiso 1 1 calc R U
H13B H 0.7947 0.2431 1.0707 0.040 Uiso 1 1 calc R U
C14 C 0.2406(16) 0.2974(6) 0.8337(9) 0.032(2) Uani 1 1 d . .
H14A H 0.2092 0.3005 0.7468 0.038 Uiso 1 1 calc R U
H14B H 0.1277 0.3211 0.8583 0.038 Uiso 1 1 calc R U
C15 C 0.3089(15) 0.2134(7) 1.0011(10) 0.035(3) Uani 1 1 d . .
H15A H 0.1976 0.2346 1.0302 0.042 Uiso 1 1 calc R U
H15B H 0.3264 0.1599 1.0260 0.042 Uiso 1 1 calc R U
C16 C 0.4735(17) 0.3332(7) 1.0117(10) 0.036(3) Uani 1 1 d . .
H16A H 0.3682 0.3588 1.0412 0.043 Uiso 1 1 calc R U
H16B H 0.6023 0.3598 1.0455 0.043 Uiso 1 1 calc R U
N11 N 0.4225(13) 0.3407(5) 0.8832(7) 0.029(2) Uani 1 1 d . .
N12 N 0.2514(12) 0.2170(5) 0.8677(7) 0.029(2) Uani 1 1 d . .
N13 N 0.4926(13) 0.2544(5) 1.0545(8) 0.033(2) Uani 1 1 d . .
O1 O 0.9776(14) 0.0575(6) 0.7081(10) 0.0673(19) Uani 1 1 d . .
O2 O 1.0127(14) 0.1466(6) 0.5861(10) 0.0673(19) Uani 1 1 d . .
O1W O 0.4069(19) 0.4924(7) 0.7978(15) 0.091(4) Uani 1 1 d D .
P1 P 0.6546(4) 0.21498(16) 0.8686(3) 0.0272(6) Uani 1 1 d . .
Ag1 Ag 0.92100(12) 0.16362(5) 0.80381(9) 0.0359(3) Uani 1 1 d . .
C2 C 1.062(2) 0.0235(9) 0.5269(16) 0.0673(19) Uani 1 1 d . .
H2A H 1.1076 0.0526 0.4669 0.081 Uiso 1 1 calc R U
H2B H 1.1800 -0.0053 0.5724 0.081 Uiso 1 1 calc R U
H1W H 0.43(2) 0.448(5) 0.838(14) 0.101 Uiso 1 1 d D U
H2W H 0.284(11) 0.514(8) 0.776(16) 0.101 Uiso 1 1 d D U

loop_
_atom_site_aniso_label
_atom_site_aniso_U_11
_atom_site_aniso_U_22
_atom_site_aniso_U_33
_atom_site_aniso_U_23
_atom_site_aniso_U_13
_atom_site_aniso_U_12
C1 0.043(3) 0.079(4) 0.081(5) -0.028(4) 0.020(3) 0.004(3)
C11 0.021(5) 0.045(6) 0.024(5) -0.002(5) 0.015(4) -0.004(4)
C12 0.021(5) 0.034(6) 0.036(6) -0.002(5) 0.009(5) -0.004(4)
C13 0.020(5) 0.054(7) 0.026(6) 0.001(5) 0.004(4) 0.010(5)
C14 0.027(5) 0.050(7) 0.020(5) -0.005(5) 0.009(4) 0.002(5)
C15 0.018(5) 0.051(7) 0.036(7) -0.003(5) 0.010(5) -0.008(5)
C16 0.036(6) 0.039(6) 0.030(6) -0.014(5) 0.003(5) 0.002(5)
N11 0.027(4) 0.040(5) 0.023(5) -0.004(4) 0.010(4) -0.001(4)
N12 0.019(4) 0.045(5) 0.020(4) -0.005(4) 0.002(3) -0.005(4)
N13 0.031(5) 0.047(6) 0.025(5) 0.012(4) 0.015(4) -0.012(4)
O1 0.043(3) 0.079(4) 0.081(5) -0.028(4) 0.020(3) 0.004(3)
O2 0.043(3) 0.079(4) 0.081(5) -0.028(4) 0.020(3) 0.004(3)
O1W 0.078(8) 0.075(8) 0.133(12) 0.036(8) 0.050(8) 0.028(7)
P1 0.0172(12) 0.0376(15) 0.0279(14) -0.0005(12) 0.0080(11) -0.0045(11)
Ag1 0.0185(4) 0.0445(5) 0.0458(5) -0.0112(4) 0.0102(3) 0.0007(4)
C2 0.043(3) 0.079(4) 0.081(5) -0.028(4) 0.020(3) 0.004(3)

loop_
_atom_type_symbol
_atom_type_description
_atom_type_scat_dispersion_real
_atom_type_scat_dispersion_imag
_atom_type_scat_source
C C 0.0033 0.0016 'International Tables Vol C Tables 4.2.6.8 and 6.1.1.4'
H H 0.0000 0.0000 'International Tables Vol C Tables 4.2.6.8 and 6.1.1.4'
N N 0.0061 0.0033 'International Tables Vol C Tables 4.2.6.8 and 6.1.1.4'
O O 0.0106 0.0060 'International Tables Vol C Tables 4.2.6.8 and 6.1.1.4'
P P 0.1023 0.0942 'International Tables Vol C Tables 4.2.6.8 and 6.1.1.4'
Ag Ag -0.8971 1.1015 'International Tables Vol C Tables 4.2.6.8 and 6.1.1.4'

loop_
_geom_angle_atom_site_label_1
_geom_angle_atom_site_label_2
_geom_angle_atom_site_label_3
_geom_angle
_geom_angle_site_symmetry_1
_geom_angle_site_symmetry_3
O2 C1 O1 122.2(15) . .
O2 C1 C2 118.1(17) . .
O1 C1 C2 119.6(17) . .
N11 C11 P1 112.0(7) . .
N11 C11 H11A 109.2 . .
P1 C11 H11A 109.2 . .
N11 C11 H11B 109.2 . .
P1 C11 H11B 109.2 . .
H11A C11 H11B 107.9 . .
N12 C12 P1 112.8(7) . .
N12 C12 H12A 109.0 . .
P1 C12 H12A 109.0 . .
N12 C12 H12B 109.0 . .
P1 C12 H12B 109.0 . .
H12A C12 H12B 107.8 . .
N13 C13 P1 112.2(7) . .
N13 C13 H13A 109.2 . .
P1 C13 H13A 109.2 . .
N13 C13 H13B 109.2 . .
P1 C13 H13B 109.2 . .
H13A C13 H13B 107.9 . .
N11 C14 N12 115.0(9) . .
N11 C14 H14A 108.5 . .
N12 C14 H14A 108.5 . .
N11 C14 H14B 108.5 . .
N12 C14 H14B 108.5 . .
H14A C14 H14B 107.5 . .
N13 C15 N12 112.9(8) . .
N13 C15 H15A 109.0 . .
N12 C15 H15A 109.0 . .
N13 C15 H15B 109.0 . .
N12 C15 H15B 109.0 . .
H15A C15 H15B 107.8 . .
N11 C16 N13 114.3(9) . .
N11 C16 H16A 108.7 . .
N13 C16 H16A 108.7 . .
N11 C16 H16B 108.7 . .
N13 C16 H16B 108.7 . .
H16A C16 H16B 107.6 . .
C14 N11 C16 108.4(8) . .
C14 N11 C11 111.4(8) . .
C16 N11 C11 110.9(8) . .
C14 N12 C12 111.4(8) . .
C14 N12 C15 107.7(8) . .
C12 N12 C15 110.8(8) . .
C14 N12 Ag1 108.6(6) . 1_455
C12 N12 Ag1 112.0(6) . 1_455
C15 N12 Ag1 106.2(6) . 1_455
C15 N13 C16 109.6(9) . .
C15 N13 C13 110.6(9) . .
C16 N13 C13 111.2(8) . .
C1 O1 Ag1 105.8(10) . .
H1W O1W H2W 122(6) . .
C11 P1 C12 98.7(5) . .
C11 P1 C13 98.7(5) . .
C12 P1 C13 97.0(5) . .
C11 P1 Ag1 117.4(3) . .
C12 P1 Ag1 121.0(4) . .
C13 P1 Ag1 119.4(3) . .
O1 Ag1 P1 136.9(3) . .
O1 Ag1 N12 102.2(3) . 1_655
P1 Ag1 N12 120.2(2) . 1_655
C2 C2 C1 122.3(18) 3_756 .
C2 C2 H2A 106.8 3_756 .
C1 C2 H2A 106.8 . .
C2 C2 H2B 106.8 3_756 .
C1 C2 H2B 106.8 . .
H2A C2 H2B 106.6 . .

loop_
_geom_bond_atom_site_label_1
_geom_bond_atom_site_label_2
_geom_bond_distance
_geom_bond_site_symmetry_2
C1 O2 1.21(2) .
C1 O1 1.29(2) .
C1 C2 1.51(2) .
C11 N11 1.502(12) .
C11 P1 1.832(11) .
C11 H11A 0.9900 .
C11 H11B 0.9900 .
C12 N12 1.482(13) .
C12 P1 1.836(10) .
C12 H12A 0.9900 .
C12 H12B 0.9900 .
C13 N13 1.495(13) .
C13 P1 1.858(11) .
C13 H13A 0.9900 .
C13 H13B 0.9900 .
C14 N11 1.454(13) .
C14 N12 1.474(14) .
C14 H14A 0.9900 .
C14 H14B 0.9900 .
C15 N13 1.451(13) .
C15 N12 1.517(14) .
C15 H15A 0.9900 .
C15 H15B 0.9900 .
C16 N11 1.466(14) .
C16 N13 1.477(15) .
C16 H16A 0.9900 .
C16 H16B 0.9900 .
N12 Ag1 2.395(8) 1_455
O1 Ag1 2.275(10) .
O1W H1W 0.91(2) .
O1W H2W 0.91(2) .
P1 Ag1 2.344(3) .
Ag1 N12 2.395(8) 1_655
C2 C2 1.24(3) 3_756
C2 H2A 0.9900 .
C2 H2B 0.9900 .

loop_
_geom_hbond_atom_site_label_D
_geom_hbond_atom_site_label_H
_geom_hbond_atom_site_label_A
_geom_hbond_distance_DH
_geom_hbond_distance_HA
_geom_hbond_distance_DA
_geom_hbond_angle_DHA
_geom_hbond_site_symmetry_A
C11 H11B N13 0.99 2.60 3.424(14) 140.8 4_565
C12 H12A O2 0.99 2.59 3.329(15) 131.6 1_455
C13 H13B O2 0.99 2.44 3.325(16) 148.6 4_566
C15 H15A O2 0.99 2.63 3.515(17) 149.0 4_466
C16 H16A O2 0.99 2.64 3.520(15) 148.8 4_466
C11 H11B N13 0.99 2.60 3.424(14) 140.8 4_565
C12 H12A O2 0.99 2.59 3.329(15) 131.6 1_455
C13 H13B O2 0.99 2.44 3.325(16) 148.6 4_566
C15 H15A O2 0.99 2.63 3.515(17) 149.0 4_466
C16 H16A O2 0.99 2.64 3.520(15) 148.8 4_466
O1W H1W N11 0.91(2) 1.98(6) 2.860(15) 163(17) .
O1W H2W O1 0.91(2) 2.01(7) 2.870(15) 158(16) 2_656

loop_
_platon_squeeze_void_nr
_platon_squeeze_void_average_x
_platon_squeeze_void_average_y
_platon_squeeze_void_average_z
_platon_squeeze_void_volume
_platon_squeeze_void_count_electrons
_platon_squeeze_void_content
1 -0.020 0.000 0.000 137 43 ' '
2 0.031 0.500 0.500 137 43 ' '
